data_7703595
loop_
_publ_author_name
'Jiang, Zhenzhen'
'Zou, Ying'
'Xu, Tingting'
'Fan, Lihui'
'Zhou, Ping'
'He, Yabing'

_publ_section_title
;
 A hydrostable cage-based MOF with open metal sites and Lewis basic sites
 immobilized in the pore surface for efficient separation and purification
 of natural gas and C<sub>2</sub>H<sub>2</sub>.
;
_journal_issue 11
_journal_name_full 'Dalton transactions (Cambridge, England : 2003)'
_journal_page_first 3553
_journal_page_last 3561
_journal_paper_doi 10.1039/d0dt00402b
_journal_volume 49
_journal_year 2020
_chemical_formula_moiety '[Cu4OL3(H2O)].3.5DMF'
_chemical_formula_sum 'C49.5 H50.5 Cu4 N9.5 O17.5'
_chemical_formula_weight 1312.65
_space_group_crystal_system trigonal
_space_group_IT_number 167
_space_group_name_Hall '-R 3 2"c'
_space_group_name_H-M_alt 'R -3 c :H'
_atom_sites_solution_hydrogens mixed
_audit_creation_method SHELXL-2014/7
_audit_update_record
;
2020-02-02 deposited with the CCDC.	2020-02-24 downloaded from the CCDC.
;
_cell_angle_alpha 90
_cell_angle_beta 90
_cell_angle_gamma 120
_cell_formula_units_Z 12
_cell_length_a 18.4889(6)
_cell_length_b 18.4889(6)
_cell_length_c 55.2602(18)
_cell_measurement_reflns_used 46837
_cell_measurement_temperature 150(2)
_cell_measurement_theta_max 27.5
_cell_measurement_theta_min 2.5
_cell_volume 16359.3(9)
_computing_cell_refinement 'Bruker SMART'
_computing_data_collection 'Bruker SMART'
_computing_data_reduction 'Bruker SAINT'
_computing_molecular_graphics 'Bruker SHELXTL'
_computing_publication_material 'Bruker SHELXTL'
_computing_structure_refinement 'SHELXL-2014/7 (Sheldrick, 2014)'
_computing_structure_solution 'SHELXL-2014/7 (Sheldrick, 2014)'
_diffrn_ambient_temperature 150(2)
_diffrn_measured_fraction_theta_full 0.998
_diffrn_measured_fraction_theta_max 0.997
_diffrn_measurement_device_type 'Bruker D8 VENTURE PHOTON II'
_diffrn_measurement_method 'omega scans'
_diffrn_radiation_type MoK\a
_diffrn_radiation_wavelength 0.71073
_diffrn_reflns_av_R_equivalents 0.0379
_diffrn_reflns_av_unetI/netI 0.0160
_diffrn_reflns_Laue_measured_fraction_full 0.998
_diffrn_reflns_Laue_measured_fraction_max 0.997
_diffrn_reflns_limit_h_max 24
_diffrn_reflns_limit_h_min -24
_diffrn_reflns_limit_k_max 24
_diffrn_reflns_limit_k_min -23
_diffrn_reflns_limit_l_max 70
_diffrn_reflns_limit_l_min -71
_diffrn_reflns_number 46837
_diffrn_reflns_point_group_measured_fraction_full 0.998
_diffrn_reflns_point_group_measured_fraction_max 0.997
_diffrn_reflns_theta_full 25.242
_diffrn_reflns_theta_max 27.486
_diffrn_reflns_theta_min 2.465
_exptl_absorpt_coefficient_mu 1.619
_exptl_absorpt_correction_T_max 0.851
_exptl_absorpt_correction_T_min 0.823
_exptl_absorpt_correction_type empirical
_exptl_crystal_colour bule
_exptl_crystal_density_diffrn 1.599
_exptl_crystal_description block
_exptl_crystal_F_000 8040
_exptl_crystal_size_max 0.120
_exptl_crystal_size_mid 0.110
_exptl_crystal_size_min 0.100
_refine_diff_density_max 0.949
_refine_diff_density_min -3.245
_refine_diff_density_rms 0.121
_refine_ls_extinction_method none
_refine_ls_goodness_of_fit_ref 1.004
_refine_ls_hydrogen_treatment constr
_refine_ls_matrix_type full
_refine_ls_number_parameters 190
_refine_ls_number_reflns 4170
_refine_ls_number_restraints 0
_refine_ls_restrained_S_all 1.004
_refine_ls_R_factor_all 0.0495
_refine_ls_R_factor_gt 0.0458
_refine_ls_shift/su_max 0.002
_refine_ls_shift/su_mean 0.000
_refine_ls_structure_factor_coef Fsqd
_refine_ls_weighting_details 'w=1/[\s^2^(Fo^2^)+(0.2000P)^2^] where P=(Fo^2^+2Fc^2^)/3'
_refine_ls_weighting_scheme calc
_refine_ls_wR_factor_gt 0.2036
_refine_ls_wR_factor_ref 0.2129
_reflns_Friedel_coverage 0.000
_reflns_number_gt 3811
_reflns_number_total 4170
_reflns_threshold_expression 'I > 2\s(I)'
_cod_data_source_file d0dt00402b2.cif
_cod_data_source_block ZJNU-15
_cod_depositor_comments 'Adding full bibliography for 7703595.cif.'
_cod_original_cell_volume 16359.3(12)
_cod_original_formula_sum 'C49.50 H50.50 Cu4 N9.50 O17.50'
_cod_database_code 7703595
_shelx_shelxl_version_number 2014/7
_shelx_space_group_comment
;
The symmetry employed for this shelxl refinement is uniquely defined
by the following loop, which should always be used as a source of
symmetry information in preference to the above space-group names.
They are only intended as comments.
;
_shelx_estimated_absorpt_t_min 0.829
_shelx_estimated_absorpt_t_max 0.855

loop_
_space_group_symop_operation_xyz
'x, y, z'
'-y, x-y, z'
'-x+y, -x, z'
'y, x, -z+1/2'
'x-y, -y, -z+1/2'
'-x, -x+y, -z+1/2'
'x+2/3, y+1/3, z+1/3'
'-y+2/3, x-y+1/3, z+1/3'
'-x+y+2/3, -x+1/3, z+1/3'
'y+2/3, x+1/3, -z+5/6'
'x-y+2/3, -y+1/3, -z+5/6'
'-x+2/3, -x+y+1/3, -z+5/6'
'x+1/3, y+2/3, z+2/3'
'-y+1/3, x-y+2/3, z+2/3'
'-x+y+1/3, -x+2/3, z+2/3'
'y+1/3, x+2/3, -z+7/6'
'x-y+1/3, -y+2/3, -z+7/6'
'-x+1/3, -x+y+2/3, -z+7/6'
'-x, -y, -z'
'y, -x+y, -z'
'x-y, x, -z'
'-y, -x, z-1/2'
'-x+y, y, z-1/2'
'x, x-y, z-1/2'
'-x+2/3, -y+1/3, -z+1/3'
'y+2/3, -x+y+1/3, -z+1/3'
'x-y+2/3, x+1/3, -z+1/3'
'-y+2/3, -x+1/3, z-1/6'
'-x+y+2/3, y+1/3, z-1/6'
'x+2/3, x-y+1/3, z-1/6'
'-x+1/3, -y+2/3, -z+2/3'
'y+1/3, -x+y+2/3, -z+2/3'
'x-y+1/3, x+2/3, -z+2/3'
'-y+1/3, -x+2/3, z+1/6'
'-x+y+1/3, y+2/3, z+1/6'
'x+1/3, x-y+2/3, z+1/6'

loop_
_atom_site_label
_atom_site_type_symbol
_atom_site_fract_x
_atom_site_fract_y
_atom_site_fract_z
_atom_site_U_iso_or_equiv
_atom_site_adp_type
_atom_site_occupancy
_atom_site_site_symmetry_order
_atom_site_calc_flag
_atom_site_refinement_flags_posn
_atom_site_refinement_flags_adp
_atom_site_refinement_flags_occupancy
_atom_site_disorder_assembly
_atom_site_disorder_group
Cu1 Cu 0.6667 0.3333 0.46087(2) 0.0302(3) Uani 1 3 d S T P . .
Cu2 Cu 0.69662(2) 0.44309(2) 0.50981(2) 0.0132(2) Uani 1 1 d . . . . .
O1 O 0.5852(2) 0.37354(19) 0.45716(5) 0.0418(8) Uani 1 1 d . . . . .
O1W O 0.6667 0.3333 0.42573(9) 0.0498(13) Uani 1 3 d S T P . .
O2 O 0.63516(14) 0.47087(13) 0.48643(4) 0.0206(5) Uani 1 1 d . . . . .
O3 O 0.53676(15) 0.67270(15) 0.49281(4) 0.0256(5) Uani 1 1 d . . . . .
O4 O 0.43047(13) 0.65370(13) 0.46968(4) 0.0162(4) Uani 1 1 d . . . . .
O5 O 0.6667 0.3333 0.49576(6) 0.0136(6) Uani 1 3 d S T P . .
N1 N 0.38406(16) 0.50341(16) 0.36337(4) 0.0180(5) Uani 1 1 d . . . . .
N2 N 0.3354(3) 0.2853(2) 0.35957(6) 0.0559(12) Uani 1 1 d . . . . .
H2B H 0.3395 0.2470 0.3686 0.067 Uiso 1 1 d R U . . .
H2C H 0.3129 0.2718 0.3447 0.067 Uiso 1 1 d R U . . .
C1 C 0.5436(2) 0.47475(19) 0.45759(5) 0.0221(6) Uani 1 1 d . . . . .
C2 C 0.53728(18) 0.53550(18) 0.47066(5) 0.0191(6) Uani 1 1 d . . . . .
H2A H 0.5623 0.5514 0.4862 0.023 Uiso 1 1 calc R U . . .
C3 C 0.49498(18) 0.57302(18) 0.46129(5) 0.0184(6) Uani 1 1 d . . . . .
C4 C 0.45904(18) 0.55064(18) 0.43838(5) 0.0183(5) Uani 1 1 d . . . . .
H4A H 0.4299 0.5765 0.4320 0.022 Uiso 1 1 calc R U . . .
C5 C 0.46550(19) 0.49105(19) 0.42491(5) 0.0213(6) Uani 1 1 d . . . . .
C6 C 0.5078(2) 0.45277(19) 0.43457(5) 0.0241(6) Uani 1 1 d . . . . .
H6A H 0.5123 0.4116 0.4255 0.029 Uiso 1 1 calc R U . . .
C7 C 0.5922(2) 0.43573(19) 0.46790(5) 0.0224(6) Uani 1 1 d . . . . .
C8 C 0.48779(18) 0.63750(17) 0.47594(5) 0.0167(5) Uani 1 1 d . . . . .
C9 C 0.42708(19) 0.46619(19) 0.40038(5) 0.0208(6) Uani 1 1 d . . . . .
C10 C 0.3998(2) 0.3863(2) 0.39167(6) 0.0287(7) Uani 1 1 d . . . . .
H10A H 0.4053 0.3467 0.4013 0.034 Uiso 1 1 calc R U . . .
C11 C 0.3644(2) 0.3645(2) 0.36865(6) 0.0315(8) Uani 1 1 d . . . . .
C12 C 0.3597(2) 0.42607(18) 0.35491(5) 0.0239(6) Uani 1 1 d . . . . .
H12A H 0.3383 0.4126 0.3389 0.029 Uiso 1 1 calc R U . . .
C13 C 0.41715(18) 0.52233(18) 0.38576(5) 0.0177(6) Uani 1 1 d . . . . .
H13A H 0.4346 0.5766 0.3919 0.021 Uiso 1 1 calc R U . . .

loop_
_atom_site_aniso_label
_atom_site_aniso_U_11
_atom_site_aniso_U_22
_atom_site_aniso_U_33
_atom_site_aniso_U_23
_atom_site_aniso_U_13
_atom_site_aniso_U_12
Cu1 0.0338(3) 0.0338(3) 0.0230(4) 0.000 0.000 0.01692(16)
Cu2 0.0153(2) 0.0130(3) 0.0115(3) -0.00166(11) -0.00510(11) 0.00736(15)
O1 0.073(2) 0.0509(17) 0.0313(14) -0.0252(12) -0.0315(13) 0.0529(17)
O1W 0.062(2) 0.062(2) 0.025(2) 0.000 0.000 0.0310(11)
O2 0.0297(11) 0.0211(10) 0.0161(9) -0.0058(8) -0.0112(8) 0.0164(9)
O3 0.0338(12) 0.0291(11) 0.0201(10) -0.0107(8) -0.0112(9) 0.0204(10)
O4 0.0174(9) 0.0170(9) 0.0158(10) -0.0018(8) 0.0027(7) 0.0098(8)
O5 0.0144(9) 0.0144(9) 0.0119(15) 0.000 0.000 0.0072(5)
N1 0.0216(12) 0.0213(11) 0.0151(11) -0.0056(9) -0.0064(9) 0.0136(10)
N2 0.100(3) 0.0348(17) 0.052(2) -0.0277(16) -0.056(2) 0.048(2)
C1 0.0326(16) 0.0230(14) 0.0198(14) -0.0036(11) -0.0100(12) 0.0208(13)
C2 0.0232(13) 0.0235(14) 0.0147(12) -0.0054(10) -0.0080(10) 0.0147(11)
C3 0.0250(14) 0.0171(12) 0.0156(12) -0.0023(10) -0.0026(10) 0.0124(11)
C4 0.0230(14) 0.0202(13) 0.0150(12) -0.0026(10) -0.0055(10) 0.0133(11)
C5 0.0293(14) 0.0233(14) 0.0159(13) -0.0062(10) -0.0104(11) 0.0167(12)
C6 0.0378(17) 0.0274(15) 0.0177(14) -0.0088(11) -0.0105(12) 0.0243(14)
C7 0.0364(17) 0.0214(14) 0.0165(13) -0.0071(11) -0.0114(12) 0.0198(13)
C8 0.0206(13) 0.0172(12) 0.0140(12) 0.0021(10) 0.0023(10) 0.0108(11)
C9 0.0274(14) 0.0235(14) 0.0179(13) -0.0061(11) -0.0098(11) 0.0175(12)
C10 0.047(2) 0.0222(14) 0.0245(14) -0.0076(12) -0.0185(14) 0.0231(14)
C11 0.051(2) 0.0260(16) 0.0283(15) -0.0134(13) -0.0231(15) 0.0271(16)
C12 0.0373(16) 0.0203(14) 0.0205(13) -0.0096(11) -0.0158(12) 0.0193(13)
C13 0.0240(14) 0.0198(13) 0.0137(12) -0.0033(10) -0.0057(10) 0.0142(11)

loop_
_atom_type_symbol
_atom_type_description
_atom_type_scat_dispersion_real
_atom_type_scat_dispersion_imag
_atom_type_scat_source
C C 0.0033 0.0016 'International Tables Vol C Tables 4.2.6.8 and 6.1.1.4'
H H 0.0000 0.0000 'International Tables Vol C Tables 4.2.6.8 and 6.1.1.4'
N N 0.0061 0.0033 'International Tables Vol C Tables 4.2.6.8 and 6.1.1.4'
O O 0.0106 0.0060 'International Tables Vol C Tables 4.2.6.8 and 6.1.1.4'
Cu Cu 0.3201 1.2651 'International Tables Vol C Tables 4.2.6.8 and 6.1.1.4'

loop_
_geom_angle_atom_site_label_1
_geom_angle_atom_site_label_2
_geom_angle_atom_site_label_3
_geom_angle
_geom_angle_site_symmetry_1
_geom_angle_site_symmetry_3
_geom_angle_publ_flag
O5 Cu1 O1W 180.0 . . ?
O5 Cu1 O1 95.90(8) . 2_655 ?
O1W Cu1 O1 84.10(8) . 2_655 ?
O5 Cu1 O1 95.90(9) . 3_665 ?
O1W Cu1 O1 84.10(8) . 3_665 ?
O1 Cu1 O1 118.96(3) 2_655 3_665 ?
O5 Cu1 O1 95.89(8) . . ?
O1W Cu1 O1 84.11(8) . . ?
O1 Cu1 O1 118.96(3) 2_655 . ?
O1 Cu1 O1 118.96(3) 3_665 . ?
O2 Cu2 O4 169.62(9) . 21_656 ?
O2 Cu2 O5 96.26(9) . . ?
O4 Cu2 O5 86.88(8) 21_656 . ?
O2 Cu2 N1 88.52(9) . 36 ?
O4 Cu2 N1 89.96(9) 21_656 36 ?
O5 Cu2 N1 170.01(10) . 36 ?
O2 Cu2 O4 91.54(9) . 19_666 ?
O4 Cu2 O4 98.83(11) 21_656 19_666 ?
O5 Cu2 O4 75.73(7) . 19_666 ?
N1 Cu2 O4 95.43(8) 36 19_666 ?
C7 O1 Cu1 123.2(2) . . ?
C7 O2 Cu2 134.67(19) . . ?
C8 O4 Cu2 107.19(17) . 20_566 ?
C8 O4 Cu2 108.18(17) . 19_666 ?
Cu2 O4 Cu2 91.31(7) 20_566 19_666 ?
Cu1 O5 Cu2 113.13(8) . 3_665 ?
Cu1 O5 Cu2 113.13(8) . 2_655 ?
Cu2 O5 Cu2 105.58(10) 3_665 2_655 ?
Cu1 O5 Cu2 113.13(8) . . ?
Cu2 O5 Cu2 105.58(10) 3_665 . ?
Cu2 O5 Cu2 105.58(10) 2_655 . ?
C12 N1 C13 117.5(2) . . ?
C12 N1 Cu2 120.63(18) . 30_455 ?
C13 N1 Cu2 121.77(19) . 30_455 ?
C11 N2 H2B 119.4 . . ?
C11 N2 H2C 120.6 . . ?
H2B N2 H2C 120.0 . . ?
C2 C1 C6 119.3(3) . . ?
C2 C1 C7 119.9(3) . . ?
C6 C1 C7 120.7(3) . . ?
C3 C2 C1 120.7(2) . . ?
C3 C2 H2A 119.7 . . ?
C1 C2 H2A 119.7 . . ?
C2 C3 C4 119.8(3) . . ?
C2 C3 C8 119.7(2) . . ?
C4 C3 C8 120.5(3) . . ?
C5 C4 C3 120.5(3) . . ?
C5 C4 H4A 119.8 . . ?
C3 C4 H4A 119.8 . . ?
C4 C5 C6 119.4(3) . . ?
C4 C5 C9 121.1(3) . . ?
C6 C5 C9 119.5(3) . . ?
C5 C6 C1 120.3(3) . . ?
C5 C6 H6A 119.9 . . ?
C1 C6 H6A 119.9 . . ?
O2 C7 O1 127.8(3) . . ?
O2 C7 C1 115.5(2) . . ?
O1 C7 C1 116.7(3) . . ?
O3 C8 O4 123.6(3) . . ?
O3 C8 C3 119.6(3) . . ?
O4 C8 C3 116.8(2) . . ?
C10 C9 C13 118.5(3) . . ?
C10 C9 C5 120.5(3) . . ?
C13 C9 C5 121.0(3) . . ?
C9 C10 C11 119.5(3) . . ?
C9 C10 H10A 120.2 . . ?
C11 C10 H10A 120.2 . . ?
N2 C11 C12 121.0(3) . . ?
N2 C11 C10 121.1(3) . . ?
C12 C11 C10 117.9(3) . . ?
N1 C12 C11 123.2(2) . . ?
N1 C12 H12A 118.4 . . ?
C11 C12 H12A 118.4 . . ?
N1 C13 C9 123.3(3) . . ?
N1 C13 H13A 118.3 . . ?
C9 C13 H13A 118.3 . . ?

loop_
_geom_bond_atom_site_label_1
_geom_bond_atom_site_label_2
_geom_bond_distance
_geom_bond_site_symmetry_2
_geom_bond_publ_flag
Cu1 O5 1.928(3) . ?
Cu1 O1W 1.942(5) . ?
Cu1 O1 1.995(2) 2_655 ?
Cu1 O1 1.995(2) 3_665 ?
Cu1 O1 1.995(2) . ?
Cu2 O2 1.951(2) . ?
Cu2 O4 1.9700(19) 21_656 ?
Cu2 O5 1.9757(13) . ?
Cu2 N1 2.090(2) 36 ?
Cu2 O4 2.409(2) 19_666 ?
O1 C7 1.242(4) . ?
O2 C7 1.259(3) . ?
O3 C8 1.234(4) . ?
O4 C8 1.285(4) . ?
O4 Cu2 1.9701(19) 20_566 ?
O4 Cu2 2.409(2) 19_666 ?
O5 Cu2 1.9756(13) 3_665 ?
O5 Cu2 1.9756(13) 2_655 ?
N1 C12 1.350(4) . ?
N1 C13 1.347(3) . ?
N1 Cu2 2.090(2) 30_455 ?
N2 C11 1.377(4) . ?
N2 H2B 0.9004 . ?
N2 H2C 0.8995 . ?
C1 C2 1.388(4) . ?
C1 C6 1.398(4) . ?
C1 C7 1.516(4) . ?
C2 C3 1.380(4) . ?
C2 H2A 0.9500 . ?
C3 C4 1.393(4) . ?
C3 C8 1.501(4) . ?
C4 C5 1.384(4) . ?
C4 H4A 0.9500 . ?
C5 C6 1.397(4) . ?
C5 C9 1.492(4) . ?
C6 H6A 0.9500 . ?
C9 C10 1.387(4) . ?
C9 C13 1.398(4) . ?
C10 C11 1.395(4) . ?
C10 H10A 0.9500 . ?
C11 C12 1.408(4) . ?
C12 H12A 0.9500 . ?
C13 H13A 0.9500 . ?
